data_4116009
loop_
_publ_author_name
'Daniel R. Evans'
'Christopher A. Reed'

_publ_section_title
;
 Reversal of H2O and OH-Ligand Field Strength on the Magnetochemical
 Series Relative to the Spectrochemical Series. Novel 1-equiv Water
 Chemistry of Iron(III) Tetraphenylporphyrin Complexes
;
_journal_name_full 'Journal of the American Chemical Society'
_journal_page_first 4660
_journal_page_last 4667
_journal_paper_doi 10.1021/ja994478i
_journal_volume 122
_journal_year 2000
_chemical_formula_sum 'C45 H38 B11 Cl6 Fe N4 O2'
_chemical_formula_weight 1054.25
_chemical_name_systematic
;
 ?
;
_space_group_IT_number 2
_symmetry_cell_setting triclinic
_symmetry_space_group_name_Hall '-P 1'
_symmetry_space_group_name_H-M 'P -1'
_atom_sites_solution_hydrogens geom
_atom_sites_solution_primary direct
_atom_sites_solution_secondary difmap
_audit_creation_method SHELXL-97
_cell_angle_alpha 103.581(10)
_cell_angle_beta 97.433(9)
_cell_angle_gamma 106.352(6)
_cell_formula_units_Z 2
_cell_length_a 13.7989(11)
_cell_length_b 13.8385(9)
_cell_length_c 13.959(2)
_cell_measurement_temperature 158(2)
_cell_volume 2431.0(5)
_computing_structure_refinement 'SHELXL-97 (Sheldrick, 1997)'
_computing_structure_solution 'SHELXS-97 (Sheldrick, 1990)'
_diffrn_ambient_temperature 158(2)
_diffrn_measured_fraction_theta_full 0.988
_diffrn_measured_fraction_theta_max 0.988
_diffrn_radiation_monochromator graphite
_diffrn_radiation_source 'fine-focus sealed tube'
_diffrn_radiation_type CuK\a
_diffrn_radiation_wavelength 1.54178
_diffrn_reflns_av_R_equivalents 0.0985
_diffrn_reflns_av_sigmaI/netI 0.0610
_diffrn_reflns_limit_h_max 13
_diffrn_reflns_limit_h_min -5
_diffrn_reflns_limit_k_max 12
_diffrn_reflns_limit_k_min -13
_diffrn_reflns_limit_l_max 11
_diffrn_reflns_limit_l_min -13
_diffrn_reflns_number 5579
_diffrn_reflns_theta_full 49.98
_diffrn_reflns_theta_max 49.98
_diffrn_reflns_theta_min 3.33
_exptl_absorpt_coefficient_mu 5.863
_exptl_absorpt_correction_T_max 0.947
_exptl_absorpt_correction_T_min 0.585
_exptl_absorpt_correction_type 'Semi-empirical Method'
_exptl_crystal_density_diffrn 1.440
_exptl_crystal_F_000 1070
_exptl_crystal_size_max 0.50
_exptl_crystal_size_mid 0.35
_exptl_crystal_size_min 0.15
_refine_diff_density_max 1.279
_refine_diff_density_min -0.555
_refine_diff_density_rms 0.082
_refine_ls_extinction_method none
_refine_ls_goodness_of_fit_ref 1.082
_refine_ls_hydrogen_treatment mixed
_refine_ls_matrix_type full
_refine_ls_number_parameters 663
_refine_ls_number_reflns 4930
_refine_ls_number_restraints 16
_refine_ls_restrained_S_all 1.082
_refine_ls_R_factor_all 0.0689
_refine_ls_R_factor_gt 0.0606
_refine_ls_shift/su_max 0.005
_refine_ls_shift/su_mean 0.000
_refine_ls_structure_factor_coef Fsqd
_refine_ls_weighting_details 'calc w=1/[\s^2^(Fo^2^)+(0.0863P)^2^+4.2886P] where P=(Fo^2^+2Fc^2^)/3'
_refine_ls_weighting_scheme calc
_refine_ls_wR_factor_gt 0.1566
_refine_ls_wR_factor_ref 0.1604
_reflns_number_gt 3990
_reflns_number_total 4930
_reflns_threshold_expression >2sigma(I)
_cod_data_source_file ja994478i_1.cif
_cod_data_source_block '[Fe(H2O)(TPP)][CB11H6Cl6].H2O'
_cod_database_code 4116009

loop_
_symmetry_equiv_pos_as_xyz
'x, y, z'
'-x, -y, -z'

loop_
_atom_site_label
_atom_site_type_symbol
_atom_site_fract_x
_atom_site_fract_y
_atom_site_fract_z
_atom_site_U_iso_or_equiv
_atom_site_adp_type
_atom_site_occupancy
_atom_site_symmetry_multiplicity
_atom_site_calc_flag
_atom_site_refinement_flags
_atom_site_disorder_assembly
_atom_site_disorder_group
C1 C 1.1460(6) 0.8793(6) 0.5726(4) 0.059(2) Uani 1 1 d D A .
H1 H 1.1670(7) 0.8593(8) 0.5084(5) 0.071 Uiso 1 1 d D . .
B2 B 1.1056(7) 0.9840(7) 0.5967(6) 0.055(2) Uani 1 1 d D A .
H2 H 1.1000 1.0334 0.5445 0.066 Uiso 1 1 calc R . .
B3 B 1.0193(6) 0.8566(7) 0.5707(6) 0.052(2) Uani 1 1 d D A .
H3 H 0.9567 0.8212 0.5009 0.063 Uiso 1 1 calc R . .
B4 B 1.0844(7) 0.7818(7) 0.6179(6) 0.059(3) Uani 1 1 d D . .
H4 H 1.0645 0.6959 0.5796 0.071 Uiso 0.882(3) 1 calc PR A 1
Cl4 Cl 1.0362(15) 0.6464(10) 0.5634(12) 0.100(8) Uani 0.118(3) 1 d PD A 2
B5 B 1.2180(8) 0.8646(8) 0.6742(5) 0.066(3) Uani 1 1 d D A .
H5 H 1.2855 0.8349 0.6733 0.079 Uiso 1 1 calc R . .
B6 B 1.2270(7) 0.9895(7) 0.6602(5) 0.057(2) Uani 1 1 d D . .
H6 H 1.3009 1.0415 0.6499 0.069 Uiso 1 1 calc R A .
B7 B 1.1435(7) 1.0391(7) 0.7286(6) 0.050(2) Uani 1 1 d . A .
B8 B 1.0142(7) 0.9553(7) 0.6717(6) 0.050(2) Uani 1 1 d . . .
B9 B 1.0026(7) 0.8304(7) 0.6863(6) 0.051(2) Uani 1 1 d . A .
B10 B 1.1232(6) 0.8337(6) 0.7511(6) 0.043(2) Uani 1 1 d . A .
B11 B 1.2108(6) 0.9641(7) 0.7781(6) 0.048(2) Uani 1 1 d . A .
B12 B 1.0802(6) 0.9430(6) 0.7846(6) 0.045(2) Uani 1 1 d . A .
Cl7 Cl 1.1697(2) 1.17641(16) 0.78471(16) 0.0707(7) Uani 0.882(3) 1 d P . .
Cl8 Cl 0.90855(16) 1.00749(17) 0.67424(16) 0.0572(6) Uani 0.882(3) 1 d P A .
Cl9 Cl 0.88379(14) 0.74727(15) 0.70349(15) 0.0489(6) Uani 0.882(3) 1 d P . .
Cl10 Cl 1.12852(14) 0.75170(14) 0.83215(13) 0.0426(5) Uani 0.882(3) 1 d P . .
Cl11 Cl 1.30982(14) 1.02371(14) 0.89096(13) 0.0440(5) Uani 0.882(3) 1 d P . .
Cl12 Cl 1.04365(16) 0.97931(15) 0.90225(13) 0.0501(6) Uani 0.882(3) 1 d P . .
O1W O 0.7532(3) 0.7693(3) 0.9734(3) 0.0439(11) Uani 1 1 d D . .
H1W H 0.8149(13) 0.768(4) 0.978(4) 0.053 Uiso 1 1 d D . .
H2W H 0.757(3) 0.826(3) 1.017(4) 0.053 Uiso 1 1 d D . .
O2W O 0.9381(6) 0.7532(7) 0.9808(8) 0.098(3) Uani 0.778(10) 1 d PD B 3
H3W H 0.987(5) 0.779(6) 0.953(7) 0.117 Uiso 0.778(10) 1 d PD B 3
H4W H 0.961(7) 0.716(9) 1.013(9) 0.117 Uiso 0.778(10) 1 d PD B 3
O3W O 0.7793(14) 0.8904(16) 0.8691(15) 0.051(7) Uani 0.222(10) 1 d PD B 4
H5W H 0.836(3) 0.90(2) 0.850(7) 0.061 Uiso 0.222(10) 1 d PD B 4
H6W H 0.737(10) 0.842(18) 0.820(11) 0.061 Uiso 0.222(10) 1 d PD B 4
Fe1 Fe 0.62796(7) 0.63660(7) 0.93476(6) 0.0259(3) Uani 1 1 d . B .
N1 N 0.6441(4) 0.5934(4) 0.7928(3) 0.0276(12) Uani 1 1 d . . .
N2 N 0.5318(4) 0.7079(3) 0.8925(3) 0.0251(11) Uani 1 1 d . . .
N3 N 0.5796(3) 0.6452(3) 1.0634(3) 0.0263(12) Uani 1 1 d . . .
N4 N 0.7040(4) 0.5444(4) 0.9694(3) 0.0277(12) Uani 1 1 d . . .
C2 C 0.6044(4) 0.6228(5) 0.7129(4) 0.0276(14) Uani 1 1 d . B .
C3 C 0.5589(4) 0.7015(5) 0.7197(4) 0.0297(15) Uani 1 1 d . . .
C4 C 0.5276(4) 0.7434(4) 0.8069(4) 0.0284(14) Uani 1 1 d . B .
C5 C 0.4837(5) 0.8255(5) 0.8194(4) 0.0334(15) Uani 1 1 d . . .
H5A H 0.4745 0.8635 0.7724 0.040 Uiso 1 1 calc R B .
C6 C 0.4573(5) 0.8398(5) 0.9107(4) 0.0365(16) Uani 1 1 d . B .
H6A H 0.4256 0.8894 0.9390 0.044 Uiso 1 1 calc R . .
C7 C 0.4855(4) 0.7672(4) 0.9564(4) 0.0293(15) Uani 1 1 d . B .
C8 C 0.4684(4) 0.7551(4) 1.0496(4) 0.0259(14) Uani 1 1 d . . .
C9 C 0.5081(4) 0.6928(5) 1.0955(4) 0.0277(14) Uani 1 1 d . B .
C10 C 0.4882(5) 0.6725(5) 1.1879(4) 0.0295(15) Uani 1 1 d . . .
H10A H 0.4410 0.6944 1.2246 0.035 Uiso 1 1 calc R B .
C11 C 0.5476(4) 0.6174(5) 1.2139(4) 0.0305(15) Uani 1 1 d . B .
H11A H 0.5495 0.5923 1.2717 0.037 Uiso 1 1 calc R . .
C12 C 0.6076(4) 0.6031(4) 1.1389(4) 0.0268(14) Uani 1 1 d . B .
C13 C 0.6861(5) 0.5594(5) 1.1456(4) 0.0305(15) Uani 1 1 d . . .
C14 C 0.7365(5) 0.5377(5) 1.0662(4) 0.0307(15) Uani 1 1 d . B .
C15 C 0.8206(5) 0.4975(5) 1.0693(5) 0.0400(17) Uani 1 1 d . . .
H15A H 0.8576 0.4881 1.1269 0.048 Uiso 1 1 calc R B .
C16 C 0.8380(5) 0.4753(5) 0.9752(4) 0.0385(17) Uani 1 1 d . B .
H16A H 0.8897 0.4472 0.9544 0.046 Uiso 1 1 calc R . .
C17 C 0.7655(5) 0.5012(5) 0.9125(4) 0.0328(15) Uani 1 1 d . B .
C18 C 0.7562(4) 0.4853(4) 0.8089(4) 0.0294(15) Uani 1 1 d . . .
C19 C 0.6930(4) 0.5231(4) 0.7536(4) 0.0291(15) Uani 1 1 d . B .
C20 C 0.6761(5) 0.5042(5) 0.6468(4) 0.0343(16) Uani 1 1 d . . .
H20A H 0.6979 0.4561 0.6012 0.041 Uiso 1 1 calc R B .
C21 C 0.6241(5) 0.5662(5) 0.6221(4) 0.0331(15) Uani 1 1 d . B .
H21A H 0.6040 0.5716 0.5564 0.040 Uiso 1 1 calc R . .
C22 C 0.5466(5) 0.7446(5) 0.6310(4) 0.0324(15) Uani 1 1 d . B .
C23 C 0.6333(5) 0.7918(5) 0.5992(5) 0.0423(17) Uani 1 1 d . . .
H23A H 0.6994 0.7958 0.6326 0.051 Uiso 1 1 calc R B .
C24 C 0.6250(6) 0.8336(6) 0.5186(5) 0.056(2) Uani 1 1 d . B .
H24A H 0.6852 0.8665 0.4971 0.068 Uiso 1 1 calc R . .
C25 C 0.5294(7) 0.8271(6) 0.4701(5) 0.057(2) Uani 1 1 d . . .
H25A H 0.5237 0.8554 0.4146 0.069 Uiso 1 1 calc R B .
C26 C 0.4416(6) 0.7802(6) 0.5007(5) 0.054(2) Uani 1 1 d . B .
H26A H 0.3755 0.7760 0.4669 0.065 Uiso 1 1 calc R . .
C27 C 0.4513(5) 0.7391(5) 0.5821(5) 0.0451(18) Uani 1 1 d . . .
H27A H 0.3912 0.7068 0.6041 0.054 Uiso 1 1 calc R B .
C28 C 0.4101(5) 0.8182(5) 1.1047(4) 0.0328(15) Uani 1 1 d . B .
C29 C 0.4550(5) 0.8857(5) 1.2007(4) 0.0367(16) Uani 1 1 d . . .
H29A H 0.5222 0.8901 1.2318 0.044 Uiso 1 1 calc R B .
C30 C 0.4035(6) 0.9471(5) 1.2523(5) 0.0453(18) Uani 1 1 d . B .
H30A H 0.4345 0.9923 1.3184 0.054 Uiso 1 1 calc R . .
C31 C 0.3076(6) 0.9417(6) 1.2068(6) 0.055(2) Uani 1 1 d . . .
H31A H 0.2725 0.9843 1.2413 0.066 Uiso 1 1 calc R B .
C32 C 0.2610(6) 0.8754(6) 1.1116(6) 0.053(2) Uani 1 1 d . B .
H32A H 0.1945 0.8727 1.0805 0.063 Uiso 1 1 calc R . .
C33 C 0.3118(5) 0.8126(5) 1.0614(5) 0.0400(17) Uani 1 1 d . . .
H33A H 0.2789 0.7652 0.9965 0.048 Uiso 1 1 calc R B .
C34 C 0.7213(4) 0.5376(5) 1.2428(4) 0.0291(15) Uani 1 1 d . B .
C35 C 0.7520(5) 0.6174(5) 1.3329(4) 0.0377(16) Uani 1 1 d . . .
H35A H 0.7499 0.6856 1.3335 0.045 Uiso 1 1 calc R B .
C36 C 0.7857(5) 0.5977(6) 1.4217(5) 0.0463(18) Uani 1 1 d . B .
H36A H 0.8041 0.6515 1.4837 0.056 Uiso 1 1 calc R . .
C37 C 0.7926(5) 0.4999(6) 1.4204(5) 0.0468(19) Uani 1 1 d . . .
H37A H 0.8188 0.4874 1.4810 0.056 Uiso 1 1 calc R B .
C38 C 0.7617(5) 0.4210(6) 1.3320(5) 0.0424(17) Uani 1 1 d . B .
H38A H 0.7648 0.3533 1.3317 0.051 Uiso 1 1 calc R . .
C39 C 0.7260(5) 0.4393(5) 1.2431(4) 0.0349(16) Uani 1 1 d . . .
H39A H 0.7046 0.3840 1.1819 0.042 Uiso 1 1 calc R B .
C40 C 0.8199(5) 0.4265(5) 0.7575(4) 0.0330(15) Uani 1 1 d . B .
C41 C 0.8995(5) 0.4784(6) 0.7185(5) 0.0476(18) Uani 1 1 d . . .
H41A H 0.9109 0.5498 0.7201 0.057 Uiso 1 1 calc R B .
C42 C 0.9627(6) 0.4248(6) 0.6766(5) 0.057(2) Uani 1 1 d . B .
H42A H 1.0162 0.4597 0.6480 0.069 Uiso 1 1 calc R . .
C43 C 0.9491(6) 0.3242(7) 0.6760(5) 0.059(2) Uani 1 1 d . . .
H43A H 0.9953 0.2903 0.6506 0.071 Uiso 1 1 calc R B .
C44 C 0.8690(6) 0.2708(6) 0.7119(6) 0.063(2) Uani 1 1 d . B .
H44A H 0.8571 0.1988 0.7080 0.076 Uiso 1 1 calc R . .
C45 C 0.8048(6) 0.3236(5) 0.7543(5) 0.0506(19) Uani 1 1 d . . .
H45A H 0.7503 0.2876 0.7811 0.061 Uiso 1 1 calc R B .

loop_
_atom_site_aniso_label
_atom_site_aniso_U_11
_atom_site_aniso_U_22
_atom_site_aniso_U_33
_atom_site_aniso_U_23
_atom_site_aniso_U_13
_atom_site_aniso_U_12
C1 0.076(5) 0.083(6) 0.035(4) 0.021(4) 0.018(4) 0.045(5)
B2 0.066(6) 0.064(6) 0.041(5) 0.021(5) 0.007(4) 0.027(5)
B3 0.065(6) 0.054(6) 0.039(5) 0.013(4) 0.006(4) 0.024(5)
B4 0.087(7) 0.077(7) 0.033(5) 0.018(5) 0.012(5) 0.055(6)
Cl4 0.083(13) 0.127(18) 0.055(11) 0.053(12) -0.032(10) -0.020(12)
B5 0.102(8) 0.062(6) 0.039(5) 0.020(5) 0.005(5) 0.034(6)
B6 0.055(6) 0.075(7) 0.045(5) 0.025(5) 0.015(4) 0.016(5)
B7 0.072(6) 0.042(5) 0.039(5) 0.023(4) 0.013(4) 0.014(4)
B8 0.062(6) 0.052(6) 0.054(5) 0.022(4) 0.015(4) 0.039(5)
B9 0.062(6) 0.045(5) 0.035(5) -0.003(4) -0.011(4) 0.024(4)
B10 0.052(5) 0.049(5) 0.033(4) 0.013(4) 0.006(4) 0.022(4)
B11 0.050(5) 0.054(6) 0.039(5) 0.021(4) 0.007(4) 0.011(4)
B12 0.063(5) 0.034(5) 0.040(5) 0.014(4) 0.013(4) 0.015(4)
Cl7 0.1077(19) 0.0369(13) 0.0555(14) 0.0131(11) 0.0011(12) 0.0124(12)
Cl8 0.0669(14) 0.0595(14) 0.0665(14) 0.0229(11) 0.0209(11) 0.0460(11)
Cl9 0.0419(11) 0.0409(12) 0.0619(13) 0.0196(10) 0.0026(9) 0.0101(9)
Cl10 0.0563(12) 0.0458(12) 0.0361(11) 0.0197(9) 0.0054(9) 0.0278(9)
Cl11 0.0446(11) 0.0440(12) 0.0381(11) 0.0094(9) -0.0005(8) 0.0123(9)
Cl12 0.0741(14) 0.0460(12) 0.0348(11) 0.0052(9) 0.0275(10) 0.0244(10)
O1W 0.046(3) 0.036(3) 0.041(3) -0.003(2) 0.016(2) 0.010(2)
O2W 0.064(5) 0.087(6) 0.172(10) 0.058(6) 0.059(6) 0.037(4)
O3W 0.048(13) 0.056(16) 0.057(15) 0.030(12) 0.012(11) 0.018(11)
Fe1 0.0393(6) 0.0262(6) 0.0181(5) 0.0052(4) 0.0131(4) 0.0174(4)
N1 0.042(3) 0.023(3) 0.023(3) 0.005(2) 0.015(2) 0.017(2)
N2 0.044(3) 0.023(3) 0.015(3) 0.006(2) 0.016(2) 0.016(2)
N3 0.038(3) 0.026(3) 0.021(3) 0.006(2) 0.013(2) 0.016(2)
N4 0.041(3) 0.030(3) 0.015(3) 0.000(2) 0.014(2) 0.018(2)
C2 0.036(4) 0.029(4) 0.022(4) 0.010(3) 0.014(3) 0.011(3)
C3 0.038(4) 0.038(4) 0.017(3) 0.012(3) 0.009(3) 0.013(3)
C4 0.037(4) 0.024(4) 0.029(4) 0.009(3) 0.010(3) 0.013(3)
C5 0.049(4) 0.034(4) 0.025(4) 0.014(3) 0.012(3) 0.019(3)
C6 0.049(4) 0.038(4) 0.035(4) 0.012(3) 0.014(3) 0.029(3)
C7 0.037(4) 0.024(3) 0.028(4) 0.004(3) 0.008(3) 0.015(3)
C8 0.036(4) 0.022(3) 0.022(3) 0.001(3) 0.011(3) 0.013(3)
C9 0.036(4) 0.030(4) 0.020(3) 0.003(3) 0.010(3) 0.016(3)
C10 0.042(4) 0.031(4) 0.022(3) 0.008(3) 0.014(3) 0.018(3)
C11 0.043(4) 0.032(4) 0.022(3) 0.010(3) 0.015(3) 0.015(3)
C12 0.043(4) 0.024(3) 0.017(3) 0.005(3) 0.011(3) 0.017(3)
C13 0.049(4) 0.028(4) 0.016(3) 0.002(3) 0.004(3) 0.018(3)
C14 0.045(4) 0.030(4) 0.020(4) 0.002(3) 0.009(3) 0.021(3)
C15 0.053(4) 0.049(4) 0.028(4) 0.010(3) 0.014(3) 0.032(4)
C16 0.050(4) 0.046(4) 0.031(4) 0.007(3) 0.018(3) 0.033(3)
C17 0.042(4) 0.029(4) 0.032(4) 0.005(3) 0.015(3) 0.020(3)
C18 0.040(4) 0.025(4) 0.027(4) 0.005(3) 0.016(3) 0.014(3)
C19 0.041(4) 0.025(4) 0.021(4) 0.002(3) 0.017(3) 0.010(3)
C20 0.049(4) 0.033(4) 0.027(4) 0.004(3) 0.021(3) 0.019(3)
C21 0.052(4) 0.034(4) 0.018(3) 0.007(3) 0.013(3) 0.018(3)
C22 0.042(4) 0.036(4) 0.026(4) 0.010(3) 0.016(3) 0.021(3)
C23 0.050(4) 0.055(5) 0.042(4) 0.027(4) 0.022(3) 0.030(4)
C24 0.072(6) 0.077(6) 0.049(5) 0.038(4) 0.037(4) 0.040(4)
C25 0.090(6) 0.067(6) 0.031(4) 0.023(4) 0.021(4) 0.038(5)
C26 0.066(5) 0.065(5) 0.037(4) 0.018(4) -0.002(4) 0.033(4)
C27 0.053(5) 0.055(5) 0.034(4) 0.015(4) 0.012(3) 0.025(4)
C28 0.048(4) 0.036(4) 0.025(4) 0.007(3) 0.018(3) 0.026(3)
C29 0.053(4) 0.036(4) 0.030(4) 0.009(3) 0.018(3) 0.024(3)
C30 0.073(5) 0.031(4) 0.036(4) 0.003(3) 0.023(4) 0.024(4)
C31 0.081(6) 0.048(5) 0.058(5) 0.015(4) 0.043(5) 0.043(4)
C32 0.062(5) 0.059(5) 0.057(5) 0.021(4) 0.028(4) 0.040(4)
C33 0.050(4) 0.045(4) 0.031(4) 0.008(3) 0.010(3) 0.028(4)
C34 0.041(4) 0.036(4) 0.016(3) 0.005(3) 0.012(3) 0.021(3)
C35 0.052(4) 0.041(4) 0.025(4) 0.009(3) 0.014(3) 0.019(3)
C36 0.056(5) 0.060(5) 0.021(4) 0.005(3) 0.015(3) 0.018(4)
C37 0.051(4) 0.077(6) 0.029(4) 0.029(4) 0.019(3) 0.031(4)
C38 0.049(4) 0.049(5) 0.045(5) 0.026(4) 0.021(3) 0.024(4)
C39 0.045(4) 0.040(4) 0.027(4) 0.011(3) 0.011(3) 0.022(3)
C40 0.048(4) 0.034(4) 0.023(3) 0.003(3) 0.014(3) 0.023(3)
C41 0.052(4) 0.044(4) 0.051(4) 0.010(4) 0.025(4) 0.017(4)
C42 0.060(5) 0.064(6) 0.055(5) 0.006(4) 0.038(4) 0.027(4)
C43 0.071(5) 0.067(6) 0.058(5) 0.008(4) 0.037(4) 0.049(5)
C44 0.096(6) 0.044(5) 0.074(6) 0.013(4) 0.046(5) 0.050(5)
C45 0.074(5) 0.041(5) 0.055(5) 0.015(4) 0.040(4) 0.033(4)

loop_
_atom_type_symbol
_atom_type_description
_atom_type_scat_dispersion_real
_atom_type_scat_dispersion_imag
_atom_type_scat_source
C C 0.0181 0.0091 'International Tables Vol C Tables 4.2.6.8 and 6.1.1.4'
H H 0.0000 0.0000 'International Tables Vol C Tables 4.2.6.8 and 6.1.1.4'
B B 0.0090 0.0039 'International Tables Vol C Tables 4.2.6.8 and 6.1.1.4'
N N 0.0311 0.0180 'International Tables Vol C Tables 4.2.6.8 and 6.1.1.4'
O O 0.0492 0.0322 'International Tables Vol C Tables 4.2.6.8 and 6.1.1.4'
Cl Cl 0.3639 0.7018 'International Tables Vol C Tables 4.2.6.8 and 6.1.1.4'
Fe Fe -1.1336 3.1974 'International Tables Vol C Tables 4.2.6.8 and 6.1.1.4'

loop_
_geom_angle_atom_site_label_1
_geom_angle_atom_site_label_2
_geom_angle_atom_site_label_3
_geom_angle
B2 C1 B3 62.9(5)
B2 C1 B4 114.3(5)
B3 C1 B4 62.0(5)
B2 C1 B6 63.1(5)
B3 C1 B6 115.6(5)
B4 C1 B6 115.7(5)
B2 C1 B5 115.2(5)
B3 C1 B5 116.8(5)
B4 C1 B5 65.2(5)
B6 C1 B5 62.0(5)
C1 B2 B3 58.8(4)
C1 B2 B8 104.5(6)
B3 B2 B8 59.5(5)
C1 B2 B6 59.1(4)
B3 B2 B6 109.0(5)
B8 B2 B6 109.2(6)
C1 B2 B7 105.0(6)
B3 B2 B7 108.6(6)
B8 B2 B7 61.0(5)
B6 B2 B7 60.2(5)
C1 B3 B4 59.1(4)
C1 B3 B8 104.9(6)
B4 B3 B8 108.1(6)
C1 B3 B2 58.3(4)
B4 B3 B2 108.1(5)
B8 B3 B2 60.5(5)
C1 B3 B9 104.8(6)
B4 B3 B9 59.8(4)
B8 B3 B9 60.0(5)
B2 B3 B9 108.3(6)
C1 B4 B3 58.9(4)
C1 B4 Cl4 130.9(8)
B3 B4 Cl4 117.0(8)
C1 B4 B9 105.5(6)
B3 B4 B9 61.0(4)
Cl4 B4 B9 113.2(10)
C1 B4 B10 104.9(6)
B3 B4 B10 109.3(6)
Cl4 B4 B10 119.9(7)
B9 B4 B10 60.4(4)
C1 B4 B5 58.1(4)
B3 B4 B5 108.4(6)
Cl4 B4 B5 128.6(9)
B9 B4 B5 109.0(6)
B10 B4 B5 60.6(5)
C1 B5 B6 58.6(4)
C1 B5 B11 103.8(6)
B6 B5 B11 60.7(5)
C1 B5 B10 102.1(6)
B6 B5 B10 107.6(7)
B11 B5 B10 59.5(5)
C1 B5 B4 56.8(4)
B6 B5 B4 106.1(6)
B11 B5 B4 105.5(7)
B10 B5 B4 58.3(5)
C1 B6 B5 59.3(4)
C1 B6 B2 57.8(4)
B5 B6 B2 108.4(6)
C1 B6 B7 103.7(6)
B5 B6 B7 108.6(6)
B2 B6 B7 59.9(5)
C1 B6 B11 104.2(6)
B5 B6 B11 60.4(5)
B2 B6 B11 107.3(6)
B7 B6 B11 59.6(4)
B2 B7 B11 108.2(6)
B2 B7 B6 59.9(5)
B11 B7 B6 60.7(5)
B2 B7 B12 107.5(6)
B11 B7 B12 59.6(4)
B6 B7 B12 108.0(6)
B2 B7 B8 59.4(5)
B11 B7 B8 107.9(6)
B6 B7 B8 107.6(6)
B12 B7 B8 60.1(5)
B2 B7 Cl7 120.9(5)
B11 B7 Cl7 123.2(6)
B6 B7 Cl7 122.5(6)
B12 B7 Cl7 122.0(5)
B8 B7 Cl7 120.3(6)
B3 B8 B9 60.7(5)
B3 B8 B2 60.0(5)
B9 B8 B2 108.3(6)
B3 B8 B12 108.2(5)
B9 B8 B12 60.1(4)
B2 B8 B12 107.3(6)
B3 B8 B7 107.9(6)
B9 B8 B7 108.1(5)
B2 B8 B7 59.7(5)
B12 B8 B7 59.6(4)
B3 B8 Cl8 123.5(6)
B9 B8 Cl8 121.8(6)
B2 B8 Cl8 122.7(5)
B12 B8 Cl8 120.3(5)
B7 B8 Cl8 120.3(6)
B4 B9 B8 107.1(6)
B4 B9 B3 59.2(5)
B8 B9 B3 59.3(5)
B4 B9 B12 107.8(6)
B8 B9 B12 60.8(5)
B3 B9 B12 107.8(6)
B4 B9 B10 60.7(5)
B8 B9 B10 108.6(6)
B3 B9 B10 108.1(6)
B12 B9 B10 59.6(4)
B4 B9 Cl9 123.0(6)
B8 B9 Cl9 121.6(5)
B3 B9 Cl9 123.4(5)
B12 B9 Cl9 120.4(5)
B10 B9 Cl9 120.6(5)
B12 B10 B9 60.1(4)
B12 B10 B4 106.7(5)
B9 B10 B4 58.9(4)
B12 B10 B11 59.5(5)
B9 B10 B11 107.7(6)
B4 B10 B11 107.5(6)
B12 B10 Cl10 121.5(5)
B9 B10 Cl10 120.4(6)
B4 B10 Cl10 122.1(5)
B11 B10 Cl10 123.1(5)
B12 B10 B5 107.1(6)
B9 B10 B5 108.2(5)
B4 B10 B5 61.1(5)
B11 B10 B5 59.3(5)
Cl10 B10 B5 123.1(5)
B12 B11 B7 60.4(5)
B12 B11 B5 108.7(6)
B7 B11 B5 107.4(6)
B12 B11 B10 59.5(4)
B7 B11 B10 107.7(6)
B5 B11 B10 61.2(5)
B12 B11 B6 107.8(6)
B7 B11 B6 59.7(5)
B5 B11 B6 58.9(5)
B10 B11 B6 107.5(6)
B12 B11 Cl11 120.1(5)
B7 B11 Cl11 120.7(6)
B5 B11 Cl11 123.1(6)
B10 B11 Cl11 122.0(5)
B6 B11 Cl11 123.0(5)
B11 B12 B10 61.0(5)
B11 B12 B9 109.0(6)
B10 B12 B9 60.2(4)
B11 B12 B7 60.0(5)
B10 B12 B7 108.6(6)
B9 B12 B7 107.9(6)
B11 B12 Cl12 121.0(5)
B10 B12 Cl12 121.6(5)
B9 B12 Cl12 121.8(6)
B7 B12 Cl12 121.4(5)
B11 B12 B8 108.4(6)
B10 B12 B8 107.7(5)
B9 B12 B8 59.1(5)
B7 B12 B8 60.3(5)
Cl12 B12 B8 121.9(5)
Fe1 O1W O3W 121.8(5)
N4 Fe1 N2 170.6(2)
N4 Fe1 N3 89.08(18)
N2 Fe1 N3 89.55(18)
N4 Fe1 N1 89.64(18)
N2 Fe1 N1 89.23(18)
N3 Fe1 N1 164.7(2)
N4 Fe1 O1W 95.98(19)
N2 Fe1 O1W 93.43(19)
N3 Fe1 O1W 101.75(18)
N1 Fe1 O1W 93.49(18)
C2 N1 C19 106.0(4)
C2 N1 Fe1 127.2(4)
C19 N1 Fe1 126.8(4)
C4 N2 C7 104.4(4)
C4 N2 Fe1 125.6(3)
C7 N2 Fe1 125.9(3)
C12 N3 C9 105.5(4)
C12 N3 Fe1 127.3(4)
C9 N3 Fe1 127.2(4)
C17 N4 C14 103.9(4)
C17 N4 Fe1 126.6(4)
C14 N4 Fe1 126.3(3)
N1 C2 C3 125.5(5)
N1 C2 C21 109.7(5)
C3 C2 C21 124.6(5)
C2 C3 C4 122.0(5)
C2 C3 C22 118.5(5)
C4 C3 C22 119.4(5)
N2 C4 C3 124.8(5)
N2 C4 C5 110.5(5)
C3 C4 C5 124.7(5)
C6 C5 C4 107.5(5)
C5 C6 C7 107.6(5)
C8 C7 N2 124.8(5)
C8 C7 C6 125.3(5)
N2 C7 C6 109.9(5)
C9 C8 C7 122.7(5)
C9 C8 C28 118.9(5)
C7 C8 C28 118.2(5)
C8 C9 N3 125.7(5)
C8 C9 C10 125.2(5)
N3 C9 C10 109.0(5)
C11 C10 C9 108.1(5)
C10 C11 C12 107.5(5)
N3 C12 C13 125.9(5)
N3 C12 C11 109.7(5)
C13 C12 C11 124.2(5)
C12 C13 C14 122.3(5)
C12 C13 C34 119.1(5)
C14 C13 C34 118.6(5)
N4 C14 C13 123.7(5)
N4 C14 C15 110.7(5)
C13 C14 C15 125.4(5)
C16 C15 C14 106.9(5)
C15 C16 C17 108.1(5)
C18 C17 N4 124.6(5)
C18 C17 C16 125.2(5)
N4 C17 C16 110.2(5)
C19 C18 C17 122.8(5)
C19 C18 C40 119.6(5)
C17 C18 C40 117.6(5)
C18 C19 N1 125.8(5)
C18 C19 C20 125.1(5)
N1 C19 C20 108.8(5)
C21 C20 C19 108.0(5)
C20 C21 C2 107.3(5)
C23 C22 C27 119.3(6)
C23 C22 C3 118.9(5)
C27 C22 C3 121.7(5)
C22 C23 C24 120.5(6)
C25 C24 C23 119.6(7)
C24 C25 C26 120.9(6)
C25 C26 C27 118.8(7)
C22 C27 C26 120.9(7)
C33 C28 C29 118.4(5)
C33 C28 C8 121.5(5)
C29 C28 C8 120.0(5)
C28 C29 C30 121.1(6)
C31 C30 C29 119.2(6)
C30 C31 C32 121.0(6)
C31 C32 C33 119.6(7)
C28 C33 C32 120.7(6)
C39 C34 C35 119.3(5)
C39 C34 C13 120.7(5)
C35 C34 C13 120.0(5)
C36 C35 C34 120.0(6)
C37 C36 C35 120.0(6)
C38 C37 C36 120.1(6)
C37 C38 C39 120.4(6)
C38 C39 C34 120.3(6)
C45 C40 C41 119.3(6)
C45 C40 C18 120.8(6)
C41 C40 C18 119.7(6)
C40 C41 C42 119.3(7)
C43 C42 C41 121.0(7)
C42 C43 C44 120.4(6)
C43 C44 C45 119.2(7)
C40 C45 C44 120.7(7)

loop_
_geom_bond_atom_site_label_1
_geom_bond_atom_site_label_2
_geom_bond_distance
C1 B2 1.673(9)
C1 B3 1.682(9)
C1 B4 1.684(10)
C1 B6 1.697(10)
C1 B5 1.710(10)
B2 B3 1.749(13)
B2 B8 1.759(12)
B2 B6 1.764(12)
B2 B7 1.764(11)
B3 B4 1.734(11)
B3 B8 1.741(11)
B3 B9 1.765(11)
B4 Cl4 1.741(10)
B4 B9 1.745(12)
B4 B10 1.777(11)
B4 B5 1.828(14)
B5 B6 1.756(13)
B5 B11 1.785(12)
B5 B10 1.820(13)
B6 B7 1.770(12)
B6 B11 1.789(11)
B7 B11 1.768(12)
B7 B12 1.775(11)
B7 B8 1.787(12)
B7 Cl7 1.788(9)
B8 B9 1.753(12)
B8 B12 1.784(11)
B8 Cl8 1.801(8)
B9 B12 1.770(11)
B9 B10 1.772(11)
B9 Cl9 1.799(9)
B10 B12 1.761(11)
B10 B11 1.788(12)
B10 Cl10 1.789(8)
B11 B12 1.760(12)
B11 Cl11 1.797(8)
B12 Cl12 1.782(8)
O1W Fe1 2.039(4)
O1W O3W 2.45(2)
Fe1 N4 1.969(5)
Fe1 N2 1.973(4)
Fe1 N3 1.984(4)
Fe1 N1 1.991(4)
N1 C2 1.375(7)
N1 C19 1.385(7)
N2 C4 1.395(7)
N2 C7 1.405(7)
N3 C12 1.382(7)
N3 C9 1.397(7)
N4 C17 1.394(7)
N4 C14 1.400(7)
C2 C3 1.393(8)
C2 C21 1.426(8)
C3 C4 1.397(8)
C3 C22 1.505(8)
C4 C5 1.418(8)
C5 C6 1.355(8)
C6 C7 1.423(8)
C7 C8 1.392(8)
C8 C9 1.374(8)
C8 C28 1.497(8)
C9 C10 1.426(8)
C10 C11 1.339(8)
C11 C12 1.428(8)
C12 C13 1.385(8)
C13 C14 1.401(8)
C13 C34 1.507(8)
C14 C15 1.422(8)
C15 C16 1.346(8)
C16 C17 1.421(8)
C17 C18 1.394(8)
C18 C19 1.379(8)
C18 C40 1.497(8)
C19 C20 1.427(8)
C20 C21 1.339(8)
C22 C23 1.374(8)
C22 C27 1.375(8)
C23 C24 1.386(9)
C24 C25 1.372(10)
C25 C26 1.375(10)
C26 C27 1.392(9)
C28 C33 1.384(8)
C28 C29 1.388(8)
C29 C30 1.390(9)
C30 C31 1.365(10)
C31 C32 1.376(10)
C32 C33 1.387(9)
C34 C39 1.381(8)
C34 C35 1.389(8)
C35 C36 1.381(9)
C36 C37 1.379(10)
C37 C38 1.366(9)
C38 C39 1.380(8)
C40 C45 1.369(9)
C40 C41 1.383(9)
C41 C42 1.395(9)
C42 C43 1.349(10)
C43 C44 1.369(10)
C44 C45 1.402(9)

loop_
_geom_hbond_atom_site_label_D
_geom_hbond_atom_site_label_H
_geom_hbond_atom_site_label_A
_geom_hbond_distance_DH
_geom_hbond_distance_HA
_geom_hbond_distance_DA
_geom_hbond_angle_DHA
_geom_hbond_site_symmetry_A
O1W H1W O2W 0.8500(12) 1.766(9) 2.613(8) 174(5) .
O1W H2W Cl11 0.8500(11) 2.646(18) 3.439(5) 156(4) 2_777
O2W H3W Cl10 0.8500(12) 2.79(4) 3.554(8) 150(7) .
O2W H3W Cl12 0.8500(12) 2.95(6) 3.546(8) 129(7) .
O3W H5W Cl12 0.850(3) 2.69(5) 3.435(18) 147(8) .
O3W H5W Cl9 0.850(3) 2.9(2) 3.42(2) 122(19) .

loop_
_geom_torsion_atom_site_label_1
_geom_torsion_atom_site_label_2
_geom_torsion_atom_site_label_3
_geom_torsion_atom_site_label_4
_geom_torsion
B4 C1 B2 B3 -35.9(6)
B6 C1 B2 B3 -143.6(5)
B5 C1 B2 B3 -108.6(7)
B3 C1 B2 B8 39.7(5)
B4 C1 B2 B8 3.9(8)
B6 C1 B2 B8 -103.9(6)
B5 C1 B2 B8 -68.9(8)
B3 C1 B2 B6 143.6(5)
B4 C1 B2 B6 107.8(6)
B5 C1 B2 B6 35.0(7)
B3 C1 B2 B7 103.0(6)
B4 C1 B2 B7 67.1(8)
B6 C1 B2 B7 -40.6(5)
B5 C1 B2 B7 -5.6(9)
B2 C1 B3 B4 -142.8(6)
B6 C1 B3 B4 -106.9(6)
B5 C1 B3 B4 -36.7(6)
B2 C1 B3 B8 -40.3(5)
B4 C1 B3 B8 102.5(6)
B6 C1 B3 B8 -4.4(8)
B5 C1 B3 B8 65.7(8)
B4 C1 B3 B2 142.8(6)
B6 C1 B3 B2 35.9(6)
B5 C1 B3 B2 106.0(7)
B2 C1 B3 B9 -102.6(6)
B4 C1 B3 B9 40.2(5)
B6 C1 B3 B9 -66.7(7)
B5 C1 B3 B9 3.5(8)
B8 B2 B3 C1 -134.1(6)
B6 B2 B3 C1 -32.6(4)
B7 B2 B3 C1 -96.6(6)
C1 B2 B3 B4 33.1(4)
B8 B2 B3 B4 -101.0(6)
B6 B2 B3 B4 0.5(6)
B7 B2 B3 B4 -63.5(6)
C1 B2 B3 B8 134.1(6)
B6 B2 B3 B8 101.5(6)
B7 B2 B3 B8 37.5(5)
C1 B2 B3 B9 96.4(6)
B8 B2 B3 B9 -37.7(5)
B6 B2 B3 B9 63.8(6)
B7 B2 B3 B9 -0.2(7)
B2 C1 B4 B3 36.2(6)
B6 C1 B4 B3 106.7(6)
B5 C1 B4 B3 144.0(6)
B2 C1 B4 Cl4 136.6(11)
B3 C1 B4 Cl4 100.4(12)
B6 C1 B4 Cl4 -152.9(11)
B5 C1 B4 Cl4 -115.7(12)
B2 C1 B4 B9 -4.7(8)
B3 C1 B4 B9 -40.9(5)
B6 C1 B4 B9 65.8(7)
B5 C1 B4 B9 103.0(6)
B2 C1 B4 B10 -67.6(7)
B3 C1 B4 B10 -103.8(6)
B6 C1 B4 B10 3.0(7)
B5 C1 B4 B10 40.2(5)
B2 C1 B4 B5 -107.8(6)
B3 C1 B4 B5 -144.0(6)
B6 C1 B4 B5 -37.2(6)
B8 B3 B4 C1 -96.9(6)
B2 B3 B4 C1 -32.8(4)
B9 B3 B4 C1 -133.8(6)
C1 B3 B4 Cl4 -123.4(9)
B8 B3 B4 Cl4 139.8(10)
B2 B3 B4 Cl4 -156.2(9)
B9 B3 B4 Cl4 102.8(10)
C1 B3 B4 B9 133.8(6)
B8 B3 B4 B9 36.9(6)
B2 B3 B4 B9 101.0(6)
C1 B3 B4 B10 96.2(6)
B8 B3 B4 B10 -0.7(7)
B2 B3 B4 B10 63.4(6)
B9 B3 B4 B10 -37.6(5)
C1 B3 B4 B5 31.8(4)
B8 B3 B4 B5 -65.1(6)
B2 B3 B4 B5 -1.0(6)
B9 B3 B4 B5 -102.0(6)
B2 C1 B5 B6 -35.4(7)
B3 C1 B5 B6 -106.3(6)
B4 C1 B5 B6 -141.9(6)
B2 C1 B5 B11 6.8(9)
B3 C1 B5 B11 -64.1(8)
B4 C1 B5 B11 -99.7(7)
B6 C1 B5 B11 42.2(5)
B2 C1 B5 B10 68.0(8)
B3 C1 B5 B10 -2.9(8)
B4 C1 B5 B10 -38.5(5)
B6 C1 B5 B10 103.4(6)
B2 C1 B5 B4 106.5(6)
B3 C1 B5 B4 35.6(6)
B6 C1 B5 B4 141.9(6)
B3 B4 B5 C1 -32.1(4)
Cl4 B4 B5 C1 119.3(9)
B9 B4 B5 C1 -96.9(6)
B10 B4 B5 C1 -134.3(6)
C1 B4 B5 B6 33.2(4)
B3 B4 B5 B6 1.2(6)
Cl4 B4 B5 B6 152.5(9)
B9 B4 B5 B6 -63.6(6)
B10 B4 B5 B6 -101.1(6)
C1 B4 B5 B11 96.6(6)
B3 B4 B5 B11 64.5(6)
Cl4 B4 B5 B11 -144.1(9)
B9 B4 B5 B11 -0.3(7)
B10 B4 B5 B11 -37.7(5)
C1 B4 B5 B10 134.3(6)
B3 B4 B5 B10 102.2(6)
Cl4 B4 B5 B10 -106.4(10)
B9 B4 B5 B10 37.5(5)
B2 C1 B6 B5 144.0(6)
B3 C1 B6 B5 108.1(7)
B4 C1 B6 B5 38.4(6)
B3 C1 B6 B2 -35.8(6)
B4 C1 B6 B2 -105.5(6)
B5 C1 B6 B2 -144.0(6)
B2 C1 B6 B7 40.2(5)
B3 C1 B6 B7 4.4(8)
B4 C1 B6 B7 -65.3(7)
B5 C1 B6 B7 -103.8(6)
B2 C1 B6 B11 101.8(6)
B3 C1 B6 B11 66.0(7)
B4 C1 B6 B11 -3.7(8)
B5 C1 B6 B11 -42.2(6)
B11 B5 B6 C1 -131.6(6)
B10 B5 B6 C1 -93.7(6)
B4 B5 B6 C1 -32.5(4)
C1 B5 B6 B2 31.6(4)
B11 B5 B6 B2 -99.9(6)
B10 B5 B6 B2 -62.0(6)
B4 B5 B6 B2 -0.8(6)
C1 B5 B6 B7 95.2(6)
B11 B5 B6 B7 -36.4(5)
B10 B5 B6 B7 1.5(7)
B4 B5 B6 B7 62.7(6)
C1 B5 B6 B11 131.6(6)
B10 B5 B6 B11 37.9(5)
B4 B5 B6 B11 99.1(6)
B3 B2 B6 C1 32.5(4)
B8 B2 B6 C1 95.8(6)
B7 B2 B6 C1 133.5(6)
C1 B2 B6 B5 -32.2(5)
B3 B2 B6 B5 0.2(6)
B8 B2 B6 B5 63.6(6)
B7 B2 B6 B5 101.3(6)
C1 B2 B6 B7 -133.5(6)
B3 B2 B6 B7 -101.1(6)
B8 B2 B6 B7 -37.7(5)
C1 B2 B6 B11 -96.1(6)
B3 B2 B6 B11 -63.6(6)
B8 B2 B6 B11 -0.3(7)
B7 B2 B6 B11 37.4(5)
C1 B2 B7 B11 1.9(8)
B3 B2 B7 B11 63.5(7)
B8 B2 B7 B11 100.4(6)
B6 B2 B7 B11 -38.2(6)
C1 B2 B7 B6 40.1(5)
B3 B2 B7 B6 101.7(5)
B8 B2 B7 B6 138.6(6)
C1 B2 B7 B12 -61.0(7)
B3 B2 B7 B12 0.6(7)
B8 B2 B7 B12 37.5(5)
B6 B2 B7 B12 -101.1(6)
C1 B2 B7 B8 -98.5(6)
B3 B2 B7 B8 -36.9(5)
B6 B2 B7 B8 -138.6(6)
C1 B2 B7 Cl7 152.2(6)
B3 B2 B7 Cl7 -146.1(5)
B8 B2 B7 Cl7 -109.3(7)
B6 B2 B7 Cl7 112.1(7)
C1 B6 B7 B2 -39.1(5)
B5 B6 B7 B2 -101.0(6)
B11 B6 B7 B2 -137.7(6)
C1 B6 B7 B11 98.6(6)
B5 B6 B7 B11 36.7(5)
B2 B6 B7 B11 137.7(6)
C1 B6 B7 B12 61.0(7)
B5 B6 B7 B12 -0.8(7)
B2 B6 B7 B12 100.1(6)
B11 B6 B7 B12 -37.6(5)
C1 B6 B7 B8 -2.5(7)
B5 B6 B7 B8 -64.3(7)
B2 B6 B7 B8 36.7(5)
B11 B6 B7 B8 -101.0(6)
C1 B6 B7 Cl7 -148.7(6)
B5 B6 B7 Cl7 149.5(5)
B2 B6 B7 Cl7 -109.6(6)
B11 B6 B7 Cl7 112.7(7)
C1 B3 B8 B9 -98.7(6)
B4 B3 B8 B9 -36.9(5)
B2 B3 B8 B9 -137.9(6)
C1 B3 B8 B2 39.2(5)
B4 B3 B8 B2 101.0(5)
B9 B3 B8 B2 137.9(6)
C1 B3 B8 B12 -60.6(7)
B4 B3 B8 B12 1.2(8)
B2 B3 B8 B12 -99.8(6)
B9 B3 B8 B12 38.0(6)
C1 B3 B8 B7 2.4(7)
B4 B3 B8 B7 64.2(7)
B2 B3 B8 B7 -36.8(5)
B9 B3 B8 B7 101.1(6)
C1 B3 B8 Cl8 150.6(6)
B4 B3 B8 Cl8 -147.6(6)
B2 B3 B8 Cl8 111.4(7)
B9 B3 B8 Cl8 -110.7(7)
C1 B2 B8 B3 -39.4(5)
B6 B2 B8 B3 -101.3(6)
B7 B2 B8 B3 -138.7(6)
C1 B2 B8 B9 -1.4(8)
B3 B2 B8 B9 38.0(6)
B6 B2 B8 B9 -63.2(7)
B7 B2 B8 B9 -100.7(6)
C1 B2 B8 B12 62.1(7)
B3 B2 B8 B12 101.4(6)
B6 B2 B8 B12 0.2(7)
B7 B2 B8 B12 -37.2(5)
C1 B2 B8 B7 99.3(6)
B3 B2 B8 B7 138.7(6)
B6 B2 B8 B7 37.4(5)
C1 B2 B8 Cl8 -152.1(6)
B3 B2 B8 Cl8 -112.7(7)
B6 B2 B8 Cl8 146.0(6)
B7 B2 B8 Cl8 108.6(7)
B2 B7 B8 B3 36.9(5)
B11 B7 B8 B3 -64.1(7)
B6 B7 B8 B3 0.0(7)
B12 B7 B8 B3 -101.0(6)
Cl7 B7 B8 B3 147.2(5)
B2 B7 B8 B9 101.1(6)
B11 B7 B8 B9 0.1(8)
B6 B7 B8 B9 64.2(7)
B12 B7 B8 B9 -36.8(6)
Cl7 B7 B8 B9 -148.7(5)
B11 B7 B8 B2 -101.0(6)
B6 B7 B8 B2 -36.9(5)
B12 B7 B8 B2 -137.9(6)
Cl7 B7 B8 B2 110.2(6)
B2 B7 B8 B12 137.9(6)
B11 B7 B8 B12 36.9(5)
B6 B7 B8 B12 101.1(6)
Cl7 B7 B8 B12 -111.8(6)
B2 B7 B8 Cl8 -112.5(6)
B11 B7 B8 Cl8 146.5(6)
B6 B7 B8 Cl8 -149.3(5)
B12 B7 B8 Cl8 109.6(7)
Cl7 B7 B8 Cl8 -2.2(9)
C1 B4 B9 B8 3.5(7)
B3 B4 B9 B8 -36.4(6)
Cl4 B4 B9 B8 -145.6(7)
B10 B4 B9 B8 102.1(6)
B5 B4 B9 B8 64.5(6)
C1 B4 B9 B3 39.9(5)
Cl4 B4 B9 B3 -109.1(8)
B10 B4 B9 B3 138.5(6)
B5 B4 B9 B3 100.9(6)
C1 B4 B9 B12 -60.6(7)
B3 B4 B9 B12 -100.5(6)
Cl4 B4 B9 B12 150.3(7)
B10 B4 B9 B12 38.0(5)
B5 B4 B9 B12 0.4(7)
C1 B4 B9 B10 -98.6(6)
B3 B4 B9 B10 -138.5(6)
Cl4 B4 B9 B10 112.4(8)
B5 B4 B9 B10 -37.6(5)
C1 B4 B9 Cl9 152.1(5)
B3 B4 B9 Cl9 112.2(6)
Cl4 B4 B9 Cl9 3.0(10)
B10 B4 B9 Cl9 -109.3(7)
B5 B4 B9 Cl9 -146.9(5)
B3 B8 B9 B4 36.3(5)
B2 B8 B9 B4 -1.4(8)
B12 B8 B9 B4 -101.2(6)
B7 B8 B9 B4 -64.5(7)
Cl8 B8 B9 B4 149.7(6)
B2 B8 B9 B3 -37.7(6)
B12 B8 B9 B3 -137.5(6)
B7 B8 B9 B3 -100.9(6)
Cl8 B8 B9 B3 113.3(7)
B3 B8 B9 B12 137.5(6)
B2 B8 B9 B12 99.8(6)
B7 B8 B9 B12 36.7(6)
Cl8 B8 B9 B12 -109.2(7)
B3 B8 B9 B10 100.5(6)
B2 B8 B9 B10 62.8(7)
B12 B8 B9 B10 -37.0(5)
B7 B8 B9 B10 -0.4(8)
Cl8 B8 B9 B10 -146.2(6)
B3 B8 B9 Cl9 -112.7(6)
B2 B8 B9 Cl9 -150.4(5)
B12 B8 B9 Cl9 109.8(6)
B7 B8 B9 Cl9 146.4(5)
Cl8 B8 B9 Cl9 0.6(9)
C1 B3 B9 B4 -39.8(6)
B8 B3 B9 B4 -138.7(6)
B2 B3 B9 B4 -100.8(6)
C1 B3 B9 B8 98.9(6)
B4 B3 B9 B8 138.7(6)
B2 B3 B9 B8 37.9(5)
C1 B3 B9 B12 60.6(7)
B4 B3 B9 B12 100.5(7)
B8 B3 B9 B12 -38.3(5)
B2 B3 B9 B12 -0.3(7)
C1 B3 B9 B10 -2.4(7)
B4 B3 B9 B10 37.4(6)
B8 B3 B9 B10 -101.3(6)
B2 B3 B9 B10 -63.4(7)
C1 B3 B9 Cl9 -151.3(6)
B4 B3 B9 Cl9 -111.5(7)
B8 B3 B9 Cl9 109.8(7)
B2 B3 B9 Cl9 147.7(5)
B4 B9 B10 B12 137.2(6)
B8 B9 B10 B12 37.6(5)
B3 B9 B10 B12 100.4(6)
Cl9 B9 B10 B12 -109.6(6)
B8 B9 B10 B4 -99.6(7)
B3 B9 B10 B4 -36.8(6)
B12 B9 B10 B4 -137.2(6)
Cl9 B9 B10 B4 113.2(7)
B4 B9 B10 B11 100.2(6)
B8 B9 B10 B11 0.5(7)
B3 B9 B10 B11 63.4(7)
B12 B9 B10 B11 -37.0(5)
Cl9 B9 B10 B11 -146.7(5)
B4 B9 B10 Cl10 -111.5(6)
B8 B9 B10 Cl10 148.8(5)
B3 B9 B10 Cl10 -148.3(5)
B12 B9 B10 Cl10 111.3(6)
Cl9 B9 B10 Cl10 1.6(8)
B4 B9 B10 B5 37.5(6)
B8 B9 B10 B5 -62.1(7)
B3 B9 B10 B5 0.8(8)
B12 B9 B10 B5 -99.7(6)
Cl9 B9 B10 B5 150.7(5)
C1 B4 B10 B12 61.7(7)
B3 B4 B10 B12 -0.1(7)
Cl4 B4 B10 B12 -139.2(10)
B9 B4 B10 B12 -38.0(6)
B5 B4 B10 B12 100.6(6)
C1 B4 B10 B9 99.7(6)
B3 B4 B10 B9 37.9(5)
Cl4 B4 B10 B9 -101.3(11)
B5 B4 B10 B9 138.6(6)
C1 B4 B10 B11 -0.8(7)
B3 B4 B10 B11 -62.6(7)
Cl4 B4 B10 B11 158.2(10)
B9 B4 B10 B11 -100.5(6)
B5 B4 B10 B11 38.1(6)
C1 B4 B10 Cl10 -151.8(5)
B3 B4 B10 Cl10 146.4(5)
Cl4 B4 B10 Cl10 7.3(13)
B9 B4 B10 Cl10 108.5(7)
B5 B4 B10 Cl10 -112.9(7)
C1 B4 B10 B5 -38.9(5)
B3 B4 B10 B5 -100.7(6)
Cl4 B4 B10 B5 120.1(11)
B9 B4 B10 B5 -138.6(6)
C1 B5 B10 B12 -62.3(7)
B6 B5 B10 B12 -1.7(7)
B11 B5 B10 B12 36.8(5)
B4 B5 B10 B12 -100.0(6)
C1 B5 B10 B9 1.1(8)
B6 B5 B10 B9 61.8(7)
B11 B5 B10 B9 100.2(6)
B4 B5 B10 B9 -36.6(6)
C1 B5 B10 B4 37.7(5)
B6 B5 B10 B4 98.3(6)
B11 B5 B10 B4 136.8(6)
C1 B5 B10 B11 -99.1(6)
B6 B5 B10 B11 -38.5(5)
B4 B5 B10 B11 -136.8(6)
C1 B5 B10 Cl10 149.2(6)
B6 B5 B10 Cl10 -150.2(5)
B11 B5 B10 Cl10 -111.7(6)
B4 B5 B10 Cl10 111.4(7)
B2 B7 B11 B12 -100.0(6)
B6 B7 B11 B12 -137.8(6)
B8 B7 B11 B12 -37.2(5)
Cl7 B7 B11 B12 110.5(7)
B2 B7 B11 B5 2.0(8)
B6 B7 B11 B5 -35.8(6)
B12 B7 B11 B5 102.0(6)
B8 B7 B11 B5 64.8(7)
Cl7 B7 B11 B5 -147.5(6)
B2 B7 B11 B10 -62.6(7)
B6 B7 B11 B10 -100.3(6)
B12 B7 B11 B10 37.4(5)
B8 B7 B11 B10 0.2(7)
Cl7 B7 B11 B10 147.9(6)
B2 B7 B11 B6 37.8(6)
B12 B7 B11 B6 137.8(6)
B8 B7 B11 B6 100.6(6)
Cl7 B7 B11 B6 -111.7(7)
B2 B7 B11 Cl11 150.5(6)
B6 B7 B11 Cl11 112.8(6)
B12 B7 B11 Cl11 -109.5(6)
B8 B7 B11 Cl11 -146.7(5)
Cl7 B7 B11 Cl11 1.0(9)
C1 B5 B11 B12 58.8(7)
B6 B5 B11 B12 100.0(6)
B10 B5 B11 B12 -37.2(5)
B4 B5 B11 B12 0.0(7)
C1 B5 B11 B7 -5.0(8)
B6 B5 B11 B7 36.1(6)
B10 B5 B11 B7 -101.1(6)
B4 B5 B11 B7 -63.9(7)
C1 B5 B11 B10 96.0(7)
B6 B5 B11 B10 137.2(6)
B4 B5 B11 B10 37.2(5)
C1 B5 B11 B6 -41.1(5)
B10 B5 B11 B6 -137.2(6)
B4 B5 B11 B6 -100.0(5)
C1 B5 B11 Cl11 -152.6(6)
B6 B5 B11 Cl11 -111.5(7)
B10 B5 B11 Cl11 111.4(7)
B4 B5 B11 Cl11 148.6(5)
B9 B10 B11 B12 37.3(5)
B4 B10 B11 B12 99.4(6)
Cl10 B10 B11 B12 -109.9(6)
B5 B10 B11 B12 138.3(6)
B12 B10 B11 B7 -37.8(5)
B9 B10 B11 B7 -0.5(7)
B4 B10 B11 B7 61.6(7)
Cl10 B10 B11 B7 -147.7(5)
B5 B10 B11 B7 100.5(6)
B12 B10 B11 B5 -138.3(6)
B9 B10 B11 B5 -101.0(6)
B4 B10 B11 B5 -38.9(5)
Cl10 B10 B11 B5 111.7(6)
B12 B10 B11 B6 -100.7(6)
B9 B10 B11 B6 -63.4(7)
B4 B10 B11 B6 -1.3(8)
Cl10 B10 B11 B6 149.3(5)
B5 B10 B11 B6 37.6(6)
B12 B10 B11 Cl11 108.6(7)
B9 B10 B11 Cl11 145.9(6)
B4 B10 B11 Cl11 -152.0(5)
Cl10 B10 B11 Cl11 -1.4(9)
B5 B10 B11 Cl11 -113.1(7)
C1 B6 B11 B12 -59.9(7)
B5 B6 B11 B12 -101.5(7)
B2 B6 B11 B12 0.3(7)
B7 B6 B11 B12 37.9(6)
C1 B6 B11 B7 -97.8(6)
B5 B6 B11 B7 -139.3(7)
B2 B6 B11 B7 -37.6(5)
C1 B6 B11 B5 41.6(6)
B2 B6 B11 B5 101.8(6)
B7 B6 B11 B5 139.3(7)
C1 B6 B11 B10 2.9(7)
B5 B6 B11 B10 -38.7(6)
B2 B6 B11 B10 63.1(7)
B7 B6 B11 B10 100.7(6)
C1 B6 B11 Cl11 153.2(6)
B5 B6 B11 Cl11 111.6(7)
B2 B6 B11 Cl11 -146.6(6)
B7 B6 B11 Cl11 -109.0(7)
B7 B11 B12 B10 137.8(6)
B5 B11 B12 B10 38.0(5)
B6 B11 B12 B10 100.3(6)
Cl11 B11 B12 B10 -111.7(6)
B7 B11 B12 B9 100.1(6)
B5 B11 B12 B9 0.3(7)
B10 B11 B12 B9 -37.7(5)
B6 B11 B12 B9 62.6(7)
Cl11 B11 B12 B9 -149.4(5)
B5 B11 B12 B7 -99.9(6)
B10 B11 B12 B7 -137.8(6)
B6 B11 B12 B7 -37.6(6)
Cl11 B11 B12 B7 110.5(7)
B7 B11 B12 Cl12 -110.8(6)
B5 B11 B12 Cl12 149.4(5)
B10 B11 B12 Cl12 111.4(6)
B6 B11 B12 Cl12 -148.3(5)
Cl11 B11 B12 Cl12 -0.3(9)
B7 B11 B12 B8 37.4(5)
B5 B11 B12 B8 -62.5(7)
B10 B11 B12 B8 -100.4(6)
B6 B11 B12 B8 -0.2(8)
Cl11 B11 B12 B8 147.8(6)
B9 B10 B12 B11 -138.2(6)
B4 B10 B12 B11 -100.8(6)
Cl10 B10 B12 B11 112.4(6)
B5 B10 B12 B11 -36.7(5)
B4 B10 B12 B9 37.4(6)
B11 B10 B12 B9 138.2(6)
Cl10 B10 B12 B9 -109.4(7)
B5 B10 B12 B9 101.5(6)
B9 B10 B12 B7 -100.4(6)
B4 B10 B12 B7 -63.0(7)
B11 B10 B12 B7 37.9(5)
Cl10 B10 B12 B7 150.3(5)
B5 B10 B12 B7 1.2(7)
B9 B10 B12 Cl12 111.2(7)
B4 B10 B12 Cl12 148.6(6)
B11 B10 B12 Cl12 -110.5(6)
Cl10 B10 B12 Cl12 1.9(9)
B5 B10 B12 Cl12 -147.3(5)
B9 B10 B12 B8 -36.6(6)
B4 B10 B12 B8 0.8(8)
B11 B10 B12 B8 101.7(6)
Cl10 B10 B12 B8 -145.9(6)
B5 B10 B12 B8 65.0(7)
B4 B9 B12 B11 -0.4(7)
B8 B9 B12 B11 -100.5(6)
B3 B9 B12 B11 -62.9(7)
B10 B9 B12 B11 38.0(5)
Cl9 B9 B12 B11 147.9(5)
B4 B9 B12 B10 -38.5(5)
B8 B9 B12 B10 -138.6(6)
B3 B9 B12 B10 -101.0(6)
Cl9 B9 B12 B10 109.8(6)
B4 B9 B12 B7 63.2(7)
B8 B9 B12 B7 -36.9(6)
B3 B9 B12 B7 0.7(8)
B10 B9 B12 B7 101.7(6)
Cl9 B9 B12 B7 -148.5(5)
B4 B9 B12 Cl12 -149.2(5)
B8 B9 B12 Cl12 110.7(7)
B3 B9 B12 Cl12 148.3(5)
B10 B9 B12 Cl12 -110.8(6)
Cl9 B9 B12 Cl12 -0.9(9)
B4 B9 B12 B8 100.1(6)
B3 B9 B12 B8 37.6(5)
B10 B9 B12 B8 138.6(6)
Cl9 B9 B12 B8 -111.6(6)
B2 B7 B12 B11 101.3(6)
B6 B7 B12 B11 38.1(5)
B8 B7 B12 B11 138.5(6)
Cl7 B7 B12 B11 -112.4(7)
B2 B7 B12 B10 63.0(7)
B11 B7 B12 B10 -38.3(5)
B6 B7 B12 B10 -0.2(8)
B8 B7 B12 B10 100.1(6)
Cl7 B7 B12 B10 -150.7(6)
B2 B7 B12 B9 -0.8(8)
B11 B7 B12 B9 -102.1(6)
B6 B7 B12 B9 -64.0(7)
B8 B7 B12 B9 36.4(5)
Cl7 B7 B12 B9 145.5(6)
B2 B7 B12 Cl12 -148.6(6)
B11 B7 B12 Cl12 110.2(7)
B6 B7 B12 Cl12 148.2(5)
B8 B7 B12 Cl12 -111.4(7)
Cl7 B7 B12 Cl12 -2.2(9)
B2 B7 B12 B8 -37.2(5)
B11 B7 B12 B8 -138.5(6)
B6 B7 B12 B8 -100.4(6)
Cl7 B7 B12 B8 109.1(7)
B3 B8 B12 B11 63.3(7)
B9 B8 B12 B11 101.6(6)
B2 B8 B12 B11 0.0(8)
B7 B8 B12 B11 -37.3(6)
Cl8 B8 B12 B11 -146.8(6)
B3 B8 B12 B10 -1.3(8)
B9 B8 B12 B10 37.1(6)
B2 B8 B12 B10 -64.5(7)
B7 B8 B12 B10 -101.8(6)
Cl8 B8 B12 B10 148.7(6)
B3 B8 B12 B9 -38.3(6)
B2 B8 B12 B9 -101.6(6)
B7 B8 B12 B9 -138.9(6)
Cl8 B8 B12 B9 111.6(7)
B3 B8 B12 B7 100.5(6)
B9 B8 B12 B7 138.9(6)
B2 B8 B12 B7 37.3(6)
Cl8 B8 B12 B7 -109.6(7)
B3 B8 B12 Cl12 -148.9(5)
B9 B8 B12 Cl12 -110.6(7)
B2 B8 B12 Cl12 147.8(5)
B7 B8 B12 Cl12 110.5(7)
Cl8 B8 B12 Cl12 1.0(9)
O3W O1W Fe1 N4 137.7(6)
O3W O1W Fe1 N2 -41.7(6)
O3W O1W Fe1 N3 -132.0(6)
O3W O1W Fe1 N1 47.7(6)
N4 Fe1 N1 C2 176.7(5)
N2 Fe1 N1 C2 6.1(5)
N3 Fe1 N1 C2 91.5(8)
O1W Fe1 N1 C2 -87.3(5)
N4 Fe1 N1 C19 0.5(5)
N2 Fe1 N1 C19 -170.1(5)
N3 Fe1 N1 C19 -84.7(9)
O1W Fe1 N1 C19 96.5(5)
N4 Fe1 N2 C4 -106.2(11)
N3 Fe1 N2 C4 172.2(5)
N1 Fe1 N2 C4 -23.0(5)
O1W Fe1 N2 C4 70.5(5)
N4 Fe1 N2 C7 100.2(11)
N3 Fe1 N2 C7 18.6(5)
N1 Fe1 N2 C7 -176.7(5)
O1W Fe1 N2 C7 -83.2(5)
N4 Fe1 N3 C12 4.7(5)
N2 Fe1 N3 C12 175.4(5)
N1 Fe1 N3 C12 90.0(8)
O1W Fe1 N3 C12 -91.2(5)
N4 Fe1 N3 C9 -173.5(5)
N2 Fe1 N3 C9 -2.8(5)
N1 Fe1 N3 C9 -88.3(8)
O1W Fe1 N3 C9 90.6(5)
N2 Fe1 N4 C17 99.5(11)
N3 Fe1 N4 C17 -178.8(5)
N1 Fe1 N4 C17 16.4(5)
O1W Fe1 N4 C17 -77.1(5)
N2 Fe1 N4 C14 -103.9(11)
N3 Fe1 N4 C14 -22.2(5)
N1 Fe1 N4 C14 173.0(5)
O1W Fe1 N4 C14 79.5(5)
C19 N1 C2 C3 -172.4(6)
Fe1 N1 C2 C3 10.7(8)
C19 N1 C2 C21 3.0(6)
Fe1 N1 C2 C21 -173.9(4)
N1 C2 C3 C4 -14.9(9)
C21 C2 C3 C4 170.4(6)
N1 C2 C3 C22 163.0(5)
C21 C2 C3 C22 -11.7(9)
C7 N2 C4 C3 -175.6(6)
Fe1 N2 C4 C3 26.1(8)
C7 N2 C4 C5 2.3(6)
Fe1 N2 C4 C5 -155.9(4)
C2 C3 C4 N2 -4.3(9)
C22 C3 C4 N2 177.8(5)
C2 C3 C4 C5 178.1(6)
C22 C3 C4 C5 0.1(9)
N2 C4 C5 C6 -1.9(7)
C3 C4 C5 C6 176.1(6)
C4 C5 C6 C7 0.6(7)
C4 N2 C7 C8 177.0(6)
Fe1 N2 C7 C8 -24.9(8)
C4 N2 C7 C6 -1.9(6)
Fe1 N2 C7 C6 156.2(4)
C5 C6 C7 C8 -178.0(6)
C5 C6 C7 N2 0.9(7)
N2 C7 C8 C9 9.2(9)
C6 C7 C8 C9 -172.1(6)
N2 C7 C8 C28 -174.9(5)
C6 C7 C8 C28 3.9(9)
C7 C8 C9 N3 8.6(9)
C28 C8 C9 N3 -167.3(5)
C7 C8 C9 C10 -176.1(6)
C28 C8 C9 C10 8.0(9)
C12 N3 C9 C8 171.9(6)
Fe1 N3 C9 C8 -9.5(9)
C12 N3 C9 C10 -3.9(6)
Fe1 N3 C9 C10 174.6(4)
C8 C9 C10 C11 -174.0(6)
N3 C9 C10 C11 1.9(7)
C9 C10 C11 C12 0.9(7)
C9 N3 C12 C13 -171.7(6)
Fe1 N3 C12 C13 9.7(8)
C9 N3 C12 C11 4.5(6)
Fe1 N3 C12 C11 -174.0(4)
C10 C11 C12 N3 -3.5(7)
C10 C11 C12 C13 172.8(6)
N3 C12 C13 C14 -10.4(10)
C11 C12 C13 C14 173.8(6)
N3 C12 C13 C34 167.4(5)
C11 C12 C13 C34 -8.3(9)
C17 N4 C14 C13 -171.2(6)
Fe1 N4 C14 C13 28.0(8)
C17 N4 C14 C15 3.7(7)
Fe1 N4 C14 C15 -157.1(4)
C12 C13 C14 N4 -9.0(10)
C34 C13 C14 N4 173.2(5)
C12 C13 C14 C15 176.9(6)
C34 C13 C14 C15 -1.0(9)
N4 C14 C15 C16 -2.4(7)
C13 C14 C15 C16 172.4(6)
C14 C15 C16 C17 0.1(8)
C14 N4 C17 C18 175.9(6)
Fe1 N4 C17 C18 -23.4(8)
C14 N4 C17 C16 -3.7(7)
Fe1 N4 C17 C16 157.1(4)
C15 C16 C17 C18 -177.2(6)
C15 C16 C17 N4 2.3(8)
N4 C17 C18 C19 8.5(9)
C16 C17 C18 C19 -172.1(6)
N4 C17 C18 C40 -172.9(6)
C16 C17 C18 C40 6.5(9)
C17 C18 C19 N1 10.5(9)
C40 C18 C19 N1 -168.1(5)
C17 C18 C19 C20 -176.4(6)
C40 C18 C19 C20 5.1(9)
C2 N1 C19 C18 170.0(6)
Fe1 N1 C19 C18 -13.2(8)
C2 N1 C19 C20 -4.1(6)
Fe1 N1 C19 C20 172.7(4)
C18 C19 C20 C21 -170.3(6)
N1 C19 C20 C21 3.8(7)
C19 C20 C21 C2 -1.9(7)
N1 C2 C21 C20 -0.7(7)
C3 C2 C21 C20 174.8(6)
C2 C3 C22 C23 -60.4(8)
C4 C3 C22 C23 117.6(6)
C2 C3 C22 C27 120.4(7)
C4 C3 C22 C27 -61.6(8)
C27 C22 C23 C24 0.1(10)
C3 C22 C23 C24 -179.2(6)
C22 C23 C24 C25 -0.4(11)
C23 C24 C25 C26 0.4(11)
C24 C25 C26 C27 -0.1(11)
C23 C22 C27 C26 0.3(9)
C3 C22 C27 C26 179.5(6)
C25 C26 C27 C22 -0.3(10)
C9 C8 C28 C33 -127.0(6)
C7 C8 C28 C33 56.9(8)
C9 C8 C28 C29 54.2(8)
C7 C8 C28 C29 -121.9(6)
C33 C28 C29 C30 -0.6(9)
C8 C28 C29 C30 178.3(6)
C28 C29 C30 C31 -0.9(10)
C29 C30 C31 C32 1.0(10)
C30 C31 C32 C33 0.5(11)
C29 C28 C33 C32 2.0(9)
C8 C28 C33 C32 -176.9(6)
C31 C32 C33 C28 -2.0(10)
C12 C13 C34 C39 127.5(6)
C14 C13 C34 C39 -54.6(8)
C12 C13 C34 C35 -54.2(8)
C14 C13 C34 C35 123.8(6)
C39 C34 C35 C36 -0.7(9)
C13 C34 C35 C36 -179.1(6)
C34 C35 C36 C37 2.5(9)
C35 C36 C37 C38 -3.0(10)
C36 C37 C38 C39 1.7(10)
C37 C38 C39 C34 0.1(9)
C35 C34 C39 C38 -0.6(9)
C13 C34 C39 C38 177.8(6)
C19 C18 C40 C45 -117.4(7)
C17 C18 C40 C45 64.0(8)
C19 C18 C40 C41 66.8(8)
C17 C18 C40 C41 -111.8(7)
C45 C40 C41 C42 0.0(10)
C18 C40 C41 C42 175.9(6)
C40 C41 C42 C43 -1.7(11)
C41 C42 C43 C44 3.5(12)
C42 C43 C44 C45 -3.5(12)
C41 C40 C45 C44 0.0(10)
C18 C40 C45 C44 -175.9(6)
C43 C44 C45 C40 1.8(12)
